data_7706320
loop_
_publ_author_name
'Zhou, Daniel Y.'
'Miura-Akagi, Preston M'
'McCarty, Sierra M.'
'Guiles, Celeste H.'
'O'Donnell, Timothy J'
'Yoshida, Wesley Y.'
'Krause, Colleen E.'
'Rheingold, Arnold L.'
'Hughes, Russell P.'
'Cain, Matthew F.'

_publ_section_title
;
 P-Alkynyl functionalized benzazaphospholes as transmetalating agents.
;
_journal_issue 2
_journal_name_full 'Dalton transactions (Cambridge, England : 2003)'
_journal_page_first 599
_journal_page_last 611
_journal_paper_doi 10.1039/d0dt01367f
_journal_volume 50
_journal_year 2021
_chemical_formula_moiety 'C26 H30 N P'
_chemical_formula_sum 'C26 H30 N P'
_chemical_formula_weight 387.48
_space_group_crystal_system monoclinic
_space_group_IT_number 14
_space_group_name_Hall '-P 2ybc'
_space_group_name_H-M_alt 'P 1 21/c 1'
_atom_sites_solution_hydrogens geom
_atom_sites_solution_primary direct
_audit_block_doi 10.5517/ccdc.csd.cc26vyhj
_audit_creation_date 2020-06-18
_audit_creation_method
;
Olex2 1.2-beta
(compiled 2018.05.29 svn.r3508 for OlexSys, GUI svn.r5506)
;
_audit_update_record
;
2020-12-19 deposited with the CCDC.	2021-01-05 downloaded from the CCDC.
;
_cell_angle_alpha 90
_cell_angle_beta 109.8390(10)
_cell_angle_gamma 90
_cell_formula_units_Z 4
_cell_length_a 10.1766(2)
_cell_length_b 20.7413(4)
_cell_length_c 11.3263(2)
_cell_measurement_reflns_used 3379
_cell_measurement_temperature 100
_cell_measurement_theta_max 68.31
_cell_measurement_theta_min 4.62
_cell_volume 2248.82(7)
_computing_cell_refinement 'SAINT v8.38A (Bruker, 2017)'
_computing_data_collection 'APEX3 v2017.3-0 (Bruker, 2017)'
_computing_data_reduction 'SAINT v8.38A (Bruker, 2017)'
_computing_molecular_graphics 'Olex2 (Dolomanov et al., 2009)'
_computing_publication_material 'Olex2 (Dolomanov et al., 2009)'
_computing_structure_refinement 'XL (Sheldrick, 2008)'
_computing_structure_solution 'ShelXT (Sheldrick, 2015)'
_diffrn_ambient_temperature 100.0
_diffrn_detector 'Bruker APEX-II CCD'
_diffrn_detector_area_resol_mean 7.9
_diffrn_detector_type 'CCD Area Detector'
_diffrn_measured_fraction_theta_full 0.995
_diffrn_measured_fraction_theta_max 0.993
_diffrn_measurement_device 'Fixed Chi Three-Circle Diffractometer'
_diffrn_measurement_device_type 'Bruker D8 APEX II'
_diffrn_measurement_method '\w and \f scans'
_diffrn_radiation_monochromator 'Double Bounce Multilayer Mirrors'
_diffrn_radiation_probe x-ray
_diffrn_radiation_type CuK\a
_diffrn_radiation_wavelength 1.54178
_diffrn_reflns_av_R_equivalents 0.0221
_diffrn_reflns_av_unetI/netI 0.0239
_diffrn_reflns_Laue_measured_fraction_full 0.995
_diffrn_reflns_Laue_measured_fraction_max 0.993
_diffrn_reflns_limit_h_max 11
_diffrn_reflns_limit_h_min -12
_diffrn_reflns_limit_k_max 24
_diffrn_reflns_limit_k_min -25
_diffrn_reflns_limit_l_max 11
_diffrn_reflns_limit_l_min -13
_diffrn_reflns_number 12696
_diffrn_reflns_point_group_measured_fraction_full 0.995
_diffrn_reflns_point_group_measured_fraction_max 0.993
_diffrn_reflns_theta_full 67.679
_diffrn_reflns_theta_max 68.474
_diffrn_reflns_theta_min 4.263
_diffrn_source 'Micro Focus Rotating Anode'
_diffrn_source_type 'Rigaku MicroMax-007HF'
_diffrn_standards_number 0
_exptl_absorpt_coefficient_mu 1.140
_exptl_absorpt_correction_T_max 0.7531
_exptl_absorpt_correction_T_min 0.6524
_exptl_absorpt_correction_type multi-scan
_exptl_absorpt_process_details
;
SADABS-2016/2 (Bruker,2016/2) was used for absorption correction.
wR2(int) was 0.0507 before and 0.0380 after correction.
The Ratio of minimum to maximum transmission is 0.8663.
The \l/2 correction factor is Not present.
;
_exptl_crystal_colour colourless
_exptl_crystal_colour_primary colourless
_exptl_crystal_density_diffrn 1.144
_exptl_crystal_description block
_exptl_crystal_F_000 832
_exptl_crystal_size_max 0.32
_exptl_crystal_size_mid 0.21
_exptl_crystal_size_min 0.14
_refine_diff_density_max 0.354
_refine_diff_density_min -0.264
_refine_diff_density_rms 0.043
_refine_ls_extinction_method none
_refine_ls_goodness_of_fit_ref 1.059
_refine_ls_hydrogen_treatment constr
_refine_ls_matrix_type full
_refine_ls_number_parameters 258
_refine_ls_number_reflns 4100
_refine_ls_number_restraints 0
_refine_ls_restrained_S_all 1.059
_refine_ls_R_factor_all 0.0377
_refine_ls_R_factor_gt 0.0350
_refine_ls_shift/su_max 0.001
_refine_ls_shift/su_mean 0.000
_refine_ls_structure_factor_coef Fsqd
_refine_ls_weighting_details 'w=1/[\s^2^(Fo^2^)+(0.0514P)^2^+0.8380P] where P=(Fo^2^+2Fc^2^)/3'
_refine_ls_weighting_scheme calc
_refine_ls_wR_factor_gt 0.0929
_refine_ls_wR_factor_ref 0.0954
_reflns_Friedel_coverage 0.000
_reflns_number_gt 3776
_reflns_number_total 4100
_reflns_threshold_expression 'I > 2\s(I)'
_cod_data_source_file d0dt01367f3.cif
_cod_data_source_block cain89_0m_a
_cod_depositor_comments
;
The following automatic conversions were performed:

data item '_diffrn_radiation_probe' value 'X-ray' was changed to
'x-ray' in accordance with the
/home/data/users/saulius/crontab/automatic-downloads/rss-feeds/RSC/lib/dictionaries/cif_core.dic
dictionary named 'cif_core.dic' version 2.4.2 last updated on
2011-04-26.

Automatic conversion script
Id: cif_fix_values 7556 2019-12-06 15:28:31Z antanas 

 Adding full bibliography for 7706316--7706321.cif.
;
_cod_database_code 7706320
_shelx_shelxl_version_number 2016/6
_shelx_space_group_comment
;
The symmetry employed for this shelxl refinement is uniquely defined
by the following loop, which should always be used as a source of
symmetry information in preference to the above space-group names.
They are only intended as comments.
;
_shelx_estimated_absorpt_t_max 0.857
_shelx_estimated_absorpt_t_min 0.712
_olex2_refinement_description
;
1. Fixed Uiso
 At 1.2 times of:
  All C(H) groups, All C(H,H) groups
 At 1.5 times of:
  All C(H,H,H) groups
2.a Ternary CH refined with riding coordinates:
 C21(H21), C24(H24)
2.b Secondary CH2 refined with riding coordinates:
 C7(H7A,H7B)
2.c Aromatic/amide H refined with riding coordinates:
 C5(H5), C2(H2), C9(H9), C13(H13), C4(H4), C12(H12), C3(H3), C17(H17),
 C10(H10), C19(H19), C18(H18)
2.d Idealised Me refined as rotating group:
 C26(H26A,H26B,H26C), C22(H22A,H22B,H22C), C23(H23A,H23B,H23C), C25(H25A,H25B,
 H25C), C14(H14A,H14B,H14C)
;
_olex2_submission_special_instructions 'No special instructions were received'

loop_
_space_group_symop_operation_xyz
'x, y, z'
'-x, y+1/2, -z+1/2'
'-x, -y, -z'
'x, -y-1/2, z-1/2'

loop_
_atom_site_label
_atom_site_type_symbol
_atom_site_fract_x
_atom_site_fract_y
_atom_site_fract_z
_atom_site_U_iso_or_equiv
_atom_site_adp_type
_atom_site_occupancy
_atom_site_site_symmetry_order
_atom_site_calc_flag
_atom_site_refinement_flags_posn
_atom_site_refinement_flags_adp
_atom_site_refinement_flags_occupancy
_atom_site_disorder_assembly
_atom_site_disorder_group
P1 P 0.52330(3) 0.67320(2) 0.53048(3) 0.01586(11) Uani 1 1 d . . . . .
N1 N 0.42839(10) 0.69033(5) 0.62507(9) 0.0165(2) Uani 1 1 d . . . . .
C8 C 0.65401(12) 0.61288(6) 0.61595(12) 0.0174(3) Uani 1 1 d . . . . .
C5 C 0.64728(14) 0.83692(6) 0.72528(13) 0.0213(3) Uani 1 1 d . . . . .
H5 H 0.621949 0.858253 0.788621 0.026 Uiso 1 1 calc R . . . .
C6 C 0.58328(12) 0.77926(6) 0.67415(11) 0.0175(3) Uani 1 1 d . . . . .
C2 C 0.72501(13) 0.77355(7) 0.54085(12) 0.0208(3) Uani 1 1 d . . . . .
H2 H 0.752116 0.751848 0.478892 0.025 Uiso 1 1 calc R . . . .
C16 C 0.17611(13) 0.68318(6) 0.51147(12) 0.0196(3) Uani 1 1 d . . . . .
C15 C 0.29574(13) 0.66084(6) 0.60767(11) 0.0171(3) Uani 1 1 d . . . . .
C21 C 0.18142(13) 0.73991(7) 0.42855(12) 0.0216(3) Uani 1 1 d . . . . .
H21 H 0.278945 0.757191 0.458914 0.026 Uiso 1 1 calc R . . . .
C1 C 0.62245(12) 0.74745(6) 0.58280(11) 0.0169(3) Uani 1 1 d . . . . .
C9 C 0.74527(14) 0.62030(6) 0.73899(13) 0.0222(3) Uani 1 1 d . . . . .
H9 H 0.747032 0.659837 0.781851 0.027 Uiso 1 1 calc R . . . .
C7 C 0.46869(13) 0.74647(6) 0.70743(12) 0.0187(3) Uani 1 1 d . . . . .
H7A H 0.502667 0.732977 0.796565 0.022 Uiso 1 1 calc R . . . .
H7B H 0.388192 0.775870 0.693458 0.022 Uiso 1 1 calc R . . . .
C20 C 0.28685(14) 0.61111(6) 0.68870(12) 0.0213(3) Uani 1 1 d . . . . .
C11 C 0.83408(14) 0.51210(6) 0.73873(14) 0.0246(3) Uani 1 1 d . . . . .
C13 C 0.65594(14) 0.55468(6) 0.55536(13) 0.0219(3) Uani 1 1 d . . . . .
H13 H 0.595212 0.548889 0.471351 0.026 Uiso 1 1 calc R . . . .
C24 C 0.41367(14) 0.58937(6) 0.79796(12) 0.0230(3) Uani 1 1 d . . . . .
H24 H 0.492559 0.618967 0.801731 0.028 Uiso 1 1 calc R . . . .
C4 C 0.74880(14) 0.86296(7) 0.68255(13) 0.0243(3) Uani 1 1 d . . . . .
H4 H 0.792437 0.902530 0.716438 0.029 Uiso 1 1 calc R . . . .
C12 C 0.74501(14) 0.50484(6) 0.61538(14) 0.0257(3) Uani 1 1 d . . . . .
H12 H 0.745061 0.465653 0.571973 0.031 Uiso 1 1 calc R . . . .
C3 C 0.78697(14) 0.83161(7) 0.59073(13) 0.0239(3) Uani 1 1 d . . . . .
H3 H 0.855995 0.850055 0.561873 0.029 Uiso 1 1 calc R . . . .
C17 C 0.04910(14) 0.65253(8) 0.49458(13) 0.0264(3) Uani 1 1 d . . . . .
H17 H -0.032273 0.666375 0.428998 0.032 Uiso 1 1 calc R . . . .
C10 C 0.83310(14) 0.57056(7) 0.79896(13) 0.0251(3) Uani 1 1 d . . . . .
H10 H 0.893983 0.576378 0.882898 0.030 Uiso 1 1 calc R . . . .
C19 C 0.15707(16) 0.58226(7) 0.66840(13) 0.0295(3) Uani 1 1 d . . . . .
H19 H 0.149325 0.548290 0.721914 0.035 Uiso 1 1 calc R . . . .
C26 C 0.38846(18) 0.59487(8) 0.92312(13) 0.0360(4) Uani 1 1 d . . . . .
H26A H 0.361469 0.639186 0.934367 0.054 Uiso 1 1 calc GR . . . .
H26B H 0.474268 0.583642 0.991768 0.054 Uiso 1 1 calc GR . . . .
H26C H 0.313485 0.565304 0.923493 0.054 Uiso 1 1 calc GR . . . .
C22 C 0.14759(16) 0.71939(8) 0.29200(13) 0.0305(3) Uani 1 1 d . . . . .
H22A H 0.212150 0.685253 0.287138 0.046 Uiso 1 1 calc GR . . . .
H22B H 0.157421 0.756494 0.242084 0.046 Uiso 1 1 calc GR . . . .
H22C H 0.051476 0.703232 0.259103 0.046 Uiso 1 1 calc GR . . . .
C23 C 0.08384(18) 0.79419(8) 0.43759(16) 0.0382(4) Uani 1 1 d . . . . .
H23A H -0.012914 0.778764 0.406864 0.057 Uiso 1 1 calc GR . . . .
H23B H 0.093509 0.830790 0.386429 0.057 Uiso 1 1 calc GR . . . .
H23C H 0.108321 0.807837 0.525261 0.057 Uiso 1 1 calc GR . . . .
C25 C 0.45876(17) 0.52118(7) 0.77888(14) 0.0312(3) Uani 1 1 d . . . . .
H25A H 0.382488 0.491038 0.772470 0.047 Uiso 1 1 calc GR . . . .
H25B H 0.541200 0.509159 0.850356 0.047 Uiso 1 1 calc GR . . . .
H25C H 0.481579 0.519520 0.701543 0.047 Uiso 1 1 calc GR . . . .
C18 C 0.03946(15) 0.60231(8) 0.57160(14) 0.0327(4) Uani 1 1 d . . . . .
H18 H -0.047717 0.581623 0.558101 0.039 Uiso 1 1 calc R . . . .
C14 C 0.92897(17) 0.45809(7) 0.80643(17) 0.0370(4) Uani 1 1 d . . . . .
H14A H 0.885045 0.434353 0.857990 0.056 Uiso 1 1 calc GR . . . .
H14B H 1.018267 0.476021 0.860353 0.056 Uiso 1 1 calc GR . . . .
H14C H 0.945293 0.428779 0.744958 0.056 Uiso 1 1 calc GR . . . .

loop_
_atom_site_aniso_label
_atom_site_aniso_U_11
_atom_site_aniso_U_22
_atom_site_aniso_U_33
_atom_site_aniso_U_23
_atom_site_aniso_U_13
_atom_site_aniso_U_12
P1 0.01411(17) 0.01799(18) 0.01429(17) -0.00075(11) 0.00328(12) -0.00073(11)
N1 0.0140(5) 0.0173(5) 0.0175(5) -0.0015(4) 0.0042(4) -0.0019(4)
C8 0.0149(6) 0.0169(6) 0.0211(6) -0.0008(5) 0.0071(5) -0.0012(5)
C5 0.0194(6) 0.0193(6) 0.0232(7) -0.0010(5) 0.0045(5) -0.0008(5)
C6 0.0146(6) 0.0174(6) 0.0179(6) 0.0031(5) 0.0023(5) 0.0011(5)
C2 0.0171(6) 0.0247(7) 0.0201(6) 0.0032(5) 0.0056(5) 0.0015(5)
C16 0.0171(6) 0.0256(7) 0.0159(6) -0.0015(5) 0.0051(5) -0.0009(5)
C15 0.0150(6) 0.0199(6) 0.0160(6) -0.0024(5) 0.0048(5) -0.0023(5)
C21 0.0166(6) 0.0262(7) 0.0205(6) 0.0038(5) 0.0045(5) 0.0008(5)
C1 0.0135(6) 0.0174(6) 0.0166(6) 0.0032(5) 0.0011(5) 0.0009(5)
C9 0.0227(6) 0.0175(6) 0.0239(7) -0.0039(5) 0.0046(5) 0.0010(5)
C7 0.0185(6) 0.0195(6) 0.0184(6) -0.0029(5) 0.0067(5) -0.0026(5)
C20 0.0229(6) 0.0219(7) 0.0181(6) -0.0008(5) 0.0057(5) -0.0042(5)
C11 0.0217(6) 0.0185(7) 0.0364(8) 0.0038(6) 0.0134(6) 0.0020(5)
C13 0.0204(6) 0.0219(7) 0.0237(6) -0.0049(5) 0.0081(5) -0.0032(5)
C24 0.0258(7) 0.0202(7) 0.0199(6) 0.0034(5) 0.0039(5) -0.0024(5)
C4 0.0195(6) 0.0185(7) 0.0309(7) 0.0011(5) 0.0034(5) -0.0038(5)
C12 0.0276(7) 0.0165(6) 0.0362(8) -0.0054(6) 0.0152(6) -0.0009(5)
C3 0.0165(6) 0.0251(7) 0.0293(7) 0.0068(5) 0.0070(5) -0.0024(5)
C17 0.0156(6) 0.0411(8) 0.0203(7) 0.0008(6) 0.0030(5) -0.0043(6)
C10 0.0227(7) 0.0245(7) 0.0239(7) 0.0013(5) 0.0024(5) 0.0017(5)
C19 0.0298(7) 0.0332(8) 0.0253(7) 0.0046(6) 0.0089(6) -0.0118(6)
C26 0.0410(9) 0.0430(9) 0.0198(7) 0.0003(6) 0.0047(6) 0.0085(7)
C22 0.0299(7) 0.0395(9) 0.0219(7) 0.0036(6) 0.0088(6) -0.0068(6)
C23 0.0409(9) 0.0401(9) 0.0381(9) 0.0147(7) 0.0192(7) 0.0184(7)
C25 0.0365(8) 0.0238(7) 0.0327(8) 0.0009(6) 0.0110(6) -0.0007(6)
C18 0.0228(7) 0.0459(9) 0.0284(8) 0.0003(7) 0.0076(6) -0.0156(6)
C14 0.0342(8) 0.0251(8) 0.0503(10) 0.0066(7) 0.0123(7) 0.0101(6)

loop_
_atom_type_symbol
_atom_type_description
_atom_type_scat_dispersion_real
_atom_type_scat_dispersion_imag
_atom_type_scat_source
C C 0.0181 0.0091 'International Tables Vol C Tables 4.2.6.8 and 6.1.1.4'
H H 0.0000 0.0000 'International Tables Vol C Tables 4.2.6.8 and 6.1.1.4'
N N 0.0311 0.0180 'International Tables Vol C Tables 4.2.6.8 and 6.1.1.4'
P P 0.2955 0.4335 'International Tables Vol C Tables 4.2.6.8 and 6.1.1.4'

loop_
_citation_id
_citation_doi
_citation_year
1 10.1039/D0DT01367F 2020

loop_
_geom_angle_atom_site_label_1
_geom_angle_atom_site_label_2
_geom_angle_atom_site_label_3
_geom_angle
_geom_angle_site_symmetry_1
_geom_angle_site_symmetry_3
_geom_angle_publ_flag
N1 P1 C8 105.85(5) . . ?
N1 P1 C1 89.35(5) . . ?
C1 P1 C8 100.44(5) . . ?
C15 N1 P1 122.16(8) . . ?
C15 N1 C7 118.37(10) . . ?
C7 N1 P1 118.10(8) . . ?
C9 C8 P1 124.49(10) . . ?
C13 C8 P1 117.26(10) . . ?
C13 C8 C9 118.15(12) . . ?
C6 C5 H5 120.4 . . ?
C4 C5 H5 120.4 . . ?
C4 C5 C6 119.18(13) . . ?
C5 C6 C1 120.29(12) . . ?
C5 C6 C7 125.30(12) . . ?
C1 C6 C7 114.40(11) . . ?
C1 C2 H2 120.4 . . ?
C3 C2 H2 120.4 . . ?
C3 C2 C1 119.17(12) . . ?
C15 C16 C21 122.05(11) . . ?
C17 C16 C15 118.29(12) . . ?
C17 C16 C21 119.65(12) . . ?
C16 C15 N1 119.50(11) . . ?
C20 C15 N1 119.36(11) . . ?
C20 C15 C16 121.13(12) . . ?
C16 C21 H21 107.7 . . ?
C16 C21 C22 111.56(11) . . ?
C16 C21 C23 111.68(11) . . ?
C22 C21 H21 107.7 . . ?
C22 C21 C23 110.19(12) . . ?
C23 C21 H21 107.7 . . ?
C6 C1 P1 111.97(9) . . ?
C6 C1 C2 120.31(12) . . ?
C2 C1 P1 127.71(10) . . ?
C8 C9 H9 119.7 . . ?
C10 C9 C8 120.53(12) . . ?
C10 C9 H9 119.7 . . ?
N1 C7 C6 105.89(10) . . ?
N1 C7 H7A 110.6 . . ?
N1 C7 H7B 110.6 . . ?
C6 C7 H7A 110.6 . . ?
C6 C7 H7B 110.6 . . ?
H7A C7 H7B 108.7 . . ?
C15 C20 C24 121.62(12) . . ?
C19 C20 C15 118.32(12) . . ?
C19 C20 C24 120.04(12) . . ?
C12 C11 C10 118.38(12) . . ?
C12 C11 C14 121.11(13) . . ?
C10 C11 C14 120.50(13) . . ?
C8 C13 H13 119.4 . . ?
C12 C13 C8 121.29(12) . . ?
C12 C13 H13 119.4 . . ?
C20 C24 H24 107.4 . . ?
C20 C24 C26 111.66(12) . . ?
C20 C24 C25 111.87(12) . . ?
C26 C24 H24 107.4 . . ?
C25 C24 H24 107.4 . . ?
C25 C24 C26 110.74(12) . . ?
C5 C4 H4 119.7 . . ?
C3 C4 C5 120.56(12) . . ?
C3 C4 H4 119.7 . . ?
C11 C12 H12 119.8 . . ?
C13 C12 C11 120.31(12) . . ?
C13 C12 H12 119.8 . . ?
C2 C3 C4 120.48(12) . . ?
C2 C3 H3 119.8 . . ?
C4 C3 H3 119.8 . . ?
C16 C17 H17 119.4 . . ?
C18 C17 C16 121.18(13) . . ?
C18 C17 H17 119.4 . . ?
C9 C10 C11 121.31(13) . . ?
C9 C10 H10 119.3 . . ?
C11 C10 H10 119.3 . . ?
C20 C19 H19 119.4 . . ?
C18 C19 C20 121.13(13) . . ?
C18 C19 H19 119.4 . . ?
C24 C26 H26A 109.5 . . ?
C24 C26 H26B 109.5 . . ?
C24 C26 H26C 109.5 . . ?
H26A C26 H26B 109.5 . . ?
H26A C26 H26C 109.5 . . ?
H26B C26 H26C 109.5 . . ?
C21 C22 H22A 109.5 . . ?
C21 C22 H22B 109.5 . . ?
C21 C22 H22C 109.5 . . ?
H22A C22 H22B 109.5 . . ?
H22A C22 H22C 109.5 . . ?
H22B C22 H22C 109.5 . . ?
C21 C23 H23A 109.5 . . ?
C21 C23 H23B 109.5 . . ?
C21 C23 H23C 109.5 . . ?
H23A C23 H23B 109.5 . . ?
H23A C23 H23C 109.5 . . ?
H23B C23 H23C 109.5 . . ?
C24 C25 H25A 109.5 . . ?
C24 C25 H25B 109.5 . . ?
C24 C25 H25C 109.5 . . ?
H25A C25 H25B 109.5 . . ?
H25A C25 H25C 109.5 . . ?
H25B C25 H25C 109.5 . . ?
C17 C18 C19 119.89(13) . . ?
C17 C18 H18 120.1 . . ?
C19 C18 H18 120.1 . . ?
C11 C14 H14A 109.5 . . ?
C11 C14 H14B 109.5 . . ?
C11 C14 H14C 109.5 . . ?
H14A C14 H14B 109.5 . . ?
H14A C14 H14C 109.5 . . ?
H14B C14 H14C 109.5 . . ?

loop_
_geom_bond_atom_site_label_1
_geom_bond_atom_site_label_2
_geom_bond_distance
_geom_bond_site_symmetry_2
_geom_bond_publ_flag
P1 N1 1.7058(11) . ?
P1 C8 1.8433(13) . ?
P1 C1 1.8263(13) . ?
N1 C15 1.4335(16) . ?
N1 C7 1.4608(16) . ?
C8 C9 1.3963(18) . ?
C8 C13 1.3920(18) . ?
C5 H5 0.9500 . ?
C5 C6 1.3907(18) . ?
C5 C4 1.390(2) . ?
C6 C1 1.3945(18) . ?
C6 C7 1.5043(17) . ?
C2 H2 0.9500 . ?
C2 C1 1.3946(18) . ?
C2 C3 1.3875(19) . ?
C16 C15 1.4084(18) . ?
C16 C21 1.5180(18) . ?
C16 C17 1.3940(19) . ?
C15 C20 1.4038(18) . ?
C21 H21 1.0000 . ?
C21 C22 1.5266(19) . ?
C21 C23 1.527(2) . ?
C9 H9 0.9500 . ?
C9 C10 1.3830(19) . ?
C7 H7A 0.9900 . ?
C7 H7B 0.9900 . ?
C20 C24 1.5220(18) . ?
C20 C19 1.3962(19) . ?
C11 C12 1.392(2) . ?
C11 C10 1.393(2) . ?
C11 C14 1.5076(19) . ?
C13 H13 0.9500 . ?
C13 C12 1.391(2) . ?
C24 H24 1.0000 . ?
C24 C26 1.528(2) . ?
C24 C25 1.525(2) . ?
C4 H4 0.9500 . ?
C4 C3 1.389(2) . ?
C12 H12 0.9500 . ?
C3 H3 0.9500 . ?
C17 H17 0.9500 . ?
C17 C18 1.383(2) . ?
C10 H10 0.9500 . ?
C19 H19 0.9500 . ?
C19 C18 1.384(2) . ?
C26 H26A 0.9800 . ?
C26 H26B 0.9800 . ?
C26 H26C 0.9800 . ?
C22 H22A 0.9800 . ?
C22 H22B 0.9800 . ?
C22 H22C 0.9800 . ?
C23 H23A 0.9800 . ?
C23 H23B 0.9800 . ?
C23 H23C 0.9800 . ?
C25 H25A 0.9800 . ?
C25 H25B 0.9800 . ?
C25 H25C 0.9800 . ?
C18 H18 0.9500 . ?
C14 H14A 0.9800 . ?
C14 H14B 0.9800 . ?
C14 H14C 0.9800 . ?
